data_7029572
loop_
_publ_author_name
'Roberts, Thomas D.'
'Little, Marc A.'
'Kershaw Cook, Laurence J.'
'Halcrow, Malcolm A.'

_publ_section_title
;
 Iron(ii) complexes of 2,6-di(1H-pyrazol-3-yl)-pyridine derivatives with
 hydrogen bonding and sterically bulky substituents.
;
_journal_issue 20
_journal_name_full 'Dalton transactions (Cambridge, England : 2003)'
_journal_page_first 7577
_journal_page_last 7588
_journal_paper_doi 10.1039/c4dt00355a
_journal_volume 43
_journal_year 2014
_chemical_formula_moiety 'C32 H38 Fe N10, 2[B F4], 2.6[C4 H10 O], 0.25[C2 H3 F3 O]]'
_chemical_formula_sum 'C42.9 H64.75 B2 F8.75 Fe N10 O2.85'
_chemical_formula_weight 1009.92
_chemical_name_systematic
; 
Bis-[2-{5-methyl-1H-pyrazol-3-yl}-6-2-{5-tertbutyl-1H-pyrazol-3-yl}pyridine]-
iron(II) ditetrafluoroborate diethyl ether/2,2,2-trifluoroethanol 
solvate
;
_space_group_IT_number 14
_symmetry_cell_setting monoclinic
_symmetry_space_group_name_Hall '-P 2ybc'
_symmetry_space_group_name_H-M 'P 1 21/c 1'
_atom_sites_solution_hydrogens geom
_atom_sites_solution_primary direct
_atom_sites_solution_secondary difmap
_audit_creation_method SHELXL-97
_cell_angle_alpha 90.00
_cell_angle_beta 95.1170(10)
_cell_angle_gamma 90.00
_cell_formula_units_Z 4
_cell_length_a 15.1739(5)
_cell_length_b 17.9832(6)
_cell_length_c 19.9978(7)
_cell_measurement_reflns_used 58452
_cell_measurement_temperature 110(2)
_cell_measurement_theta_max 28.23
_cell_measurement_theta_min 1.35
_cell_volume 5435.2(3)
_computing_cell_refinement 'APEX 2 software, Bruker Nonius 2004'
_computing_data_collection 'APEX 2 software, Bruker Nonius 2004'
_computing_data_reduction 'SAINT, Bruker Nonius 2004'
_computing_molecular_graphics 'XSEED (Barbour, 2001)'
_computing_publication_material 'local program'
_computing_structure_refinement 'SHELXL-97 (Sheldrick, 1997)'
_computing_structure_solution 'SHELXS-97 (Sheldrick, 1990)'
_diffrn_ambient_temperature 110(2)
_diffrn_detector_area_resol_mean '120 microns'
_diffrn_measured_fraction_theta_full 0.974
_diffrn_measured_fraction_theta_max 0.974
_diffrn_measurement_device_type 'Bruker X8 Apex diffractometer'
_diffrn_measurement_method 'Rotation images'
_diffrn_radiation_monochromator graphite
_diffrn_radiation_source 'rotating anode'
_diffrn_radiation_type MoK\a
_diffrn_radiation_wavelength 0.71073
_diffrn_reflns_av_R_equivalents 0.0365
_diffrn_reflns_av_sigmaI/netI 0.0405
_diffrn_reflns_limit_h_max 18
_diffrn_reflns_limit_h_min -20
_diffrn_reflns_limit_k_max 23
_diffrn_reflns_limit_k_min -18
_diffrn_reflns_limit_l_max 22
_diffrn_reflns_limit_l_min -24
_diffrn_reflns_number 58452
_diffrn_reflns_theta_full 28.23
_diffrn_reflns_theta_max 28.23
_diffrn_reflns_theta_min 1.35
_diffrn_standards_decay_% 0
_diffrn_standards_interval_count 0
_diffrn_standards_interval_time 0
_diffrn_standards_number 0
_exptl_absorpt_coefficient_mu 0.352
_exptl_absorpt_correction_T_max 0.945
_exptl_absorpt_correction_T_min 0.752
_exptl_absorpt_correction_type multi-scan
_exptl_absorpt_process_details
;
Sheldrick, G. M. (2002). SADABS v. 2.03. University of 
G/ottingen, Germany.
;
_exptl_crystal_colour yellow
_exptl_crystal_density_diffrn 1.234
_exptl_crystal_density_method 'not measured'
_exptl_crystal_description fragment
_exptl_crystal_F_000 2119
_exptl_crystal_size_max 0.27
_exptl_crystal_size_mid 0.13
_exptl_crystal_size_min 0.09
_refine_diff_density_max 1.239
_refine_diff_density_min -0.556
_refine_diff_density_rms 0.150
_refine_ls_extinction_method none
_refine_ls_goodness_of_fit_ref 1.046
_refine_ls_hydrogen_treatment constr
_refine_ls_matrix_type full
_refine_ls_number_parameters 677
_refine_ls_number_reflns 13077
_refine_ls_number_restraints 78
_refine_ls_restrained_S_all 1.055
_refine_ls_R_factor_all 0.1101
_refine_ls_R_factor_gt 0.0783
_refine_ls_shift/su_max 0.001
_refine_ls_shift/su_mean 0.000
_refine_ls_structure_factor_coef Fsqd
_refine_ls_weighting_details 'calc w=1/[\s^2^(Fo^2^)+(0.1572P)^2^+5.3495P] where P=(Fo^2^+2Fc^2^)/3'
_refine_ls_weighting_scheme calc
_refine_ls_wR_factor_gt 0.2349
_refine_ls_wR_factor_ref 0.2626
_reflns_number_gt 9242
_reflns_number_total 13077
_reflns_threshold_expression >2sigma(I)
_cod_data_source_file c4dt00355a3.cif
_cod_data_source_block tdr166lt
_cod_depositor_comments
;
The following automatic conversions were performed:

'_symmetry_cell_setting' value 'Monoclinic' changed to 'monoclinic'
according to
/usr/data/users/saulius/crontab/automatic-downloads/rss-feeds/RSC/lib/dictionaries/cif_core.dic
dictionary named 'cif_core.dic' version 2.4.2 from 2011-04-26.

Automatic conversion script
Id: cif_fix_values 2281 2013-09-26 08:29:07Z andrius 

 Adding full bibliography for 7029568--7029572.cif.
;
_cod_original_sg_symbol_H-M 'P 21/c'
_cod_original_formula_sum 'C42.90 H64.75 B2 F8.75 Fe N10 O2.85'
_cod_database_code 7029572

loop_
_symmetry_equiv_pos_as_xyz
'x, y, z'
'-x, y+1/2, -z+1/2'
'-x, -y, -z'
'x, -y-1/2, z-1/2'

loop_
_atom_site_label
_atom_site_type_symbol
_atom_site_fract_x
_atom_site_fract_y
_atom_site_fract_z
_atom_site_U_iso_or_equiv
_atom_site_adp_type
_atom_site_occupancy
_atom_site_symmetry_multiplicity
_atom_site_calc_flag
_atom_site_refinement_flags
_atom_site_disorder_assembly
_atom_site_disorder_group
Fe1 Fe 0.35271(3) 0.52220(2) 0.24112(2) 0.02573(15) Uani 1 1 d . . .
N2 N 0.38251(16) 0.55871(16) 0.14510(13) 0.0306(6) Uani 1 1 d . . .
C3 C 0.3980(2) 0.6311(2) 0.13430(17) 0.0344(7) Uani 1 1 d . . .
C4 C 0.4163(2) 0.6563(2) 0.07139(19) 0.0436(9) Uani 1 1 d . . .
H4 H 0.4275 0.7075 0.0638 0.052 Uiso 1 1 calc R . .
C5 C 0.4179(3) 0.6048(3) 0.0201(2) 0.0483(10) Uani 1 1 d . . .
H5 H 0.4294 0.6210 -0.0235 0.058 Uiso 1 1 calc R . .
C6 C 0.4033(2) 0.5306(2) 0.03124(19) 0.0417(8) Uani 1 1 d . . .
H6 H 0.4053 0.4951 -0.0038 0.050 Uiso 1 1 calc R . .
C7 C 0.3854(2) 0.5089(2) 0.09561(17) 0.0337(7) Uani 1 1 d . . .
C8 C 0.3931(2) 0.6775(2) 0.19477(19) 0.0379(8) Uani 1 1 d . . .
N9 N 0.3741(2) 0.64219(16) 0.25041(15) 0.0377(6) Uani 1 1 d . . .
N10 N 0.3756(2) 0.69594(17) 0.29764(17) 0.0469(8) Uani 1 1 d . . .
H10 H 0.3648 0.6880 0.3396 0.056 Uiso 1 1 calc R . .
C11 C 0.3954(3) 0.7633(2) 0.2732(2) 0.0512(10) Uani 1 1 d . . .
C12 C 0.4062(3) 0.7536(2) 0.2068(2) 0.0470(9) Uani 1 1 d . . .
H12 H 0.4198 0.7906 0.1754 0.056 Uiso 1 1 calc R . .
C13 C 0.4017(4) 0.8313(2) 0.3175(3) 0.0713(15) Uani 1 1 d . . .
H13A H 0.4528 0.8612 0.3073 0.107 Uiso 1 1 calc R . .
H13B H 0.4088 0.8160 0.3647 0.107 Uiso 1 1 calc R . .
H13C H 0.3476 0.8609 0.3092 0.107 Uiso 1 1 calc R . .
C14 C 0.3680(2) 0.4326(2) 0.11602(17) 0.0347(7) Uani 1 1 d . . .
N15 N 0.34770(18) 0.42163(15) 0.17934(14) 0.0315(6) Uani 1 1 d . . .
N16 N 0.3357(2) 0.34750(15) 0.18490(15) 0.0373(6) Uani 1 1 d . A .
H16 H 0.3218 0.3252 0.2217 0.045 Uiso 1 1 calc R . .
C17 C 0.3479(3) 0.3116(2) 0.12650(19) 0.0454(9) Uani 1 1 d . . .
C18 C 0.3689(3) 0.3648(2) 0.08191(18) 0.0435(8) Uani 1 1 d . A .
H18 H 0.3817 0.3572 0.0367 0.052 Uiso 1 1 calc R . .
C19 C 0.3375(4) 0.2276(2) 0.1189(2) 0.0608(12) Uani 1 1 d . A 1
C20 C 0.3496(6) 0.1886(3) 0.1862(3) 0.100(2) Uani 1 1 d . A 1
H20A H 0.3442 0.1347 0.1795 0.151 Uiso 1 1 calc R A 1
H20B H 0.3042 0.2056 0.2146 0.151 Uiso 1 1 calc R A 1
H20C H 0.4084 0.2002 0.2082 0.151 Uiso 1 1 calc R A 1
C21 C 0.2475(4) 0.2118(3) 0.0812(4) 0.103(2) Uani 1 1 d . A 1
H21A H 0.2400 0.1580 0.0751 0.154 Uiso 1 1 calc R A 1
H21B H 0.2440 0.2362 0.0373 0.154 Uiso 1 1 calc R A 1
H21C H 0.2006 0.2310 0.1072 0.154 Uiso 1 1 calc R A 1
C22 C 0.4124(4) 0.1994(3) 0.0768(3) 0.0785(16) Uani 1 1 d . A 1
H22A H 0.4076 0.1453 0.0713 0.118 Uiso 1 1 calc R A 1
H22B H 0.4701 0.2118 0.1000 0.118 Uiso 1 1 calc R A 1
H22C H 0.4065 0.2232 0.0326 0.118 Uiso 1 1 calc R A 1
N23 N 0.33435(18) 0.49120(14) 0.34115(14) 0.0287(6) Uani 1 1 d . . .
C24 C 0.4039(2) 0.47328(18) 0.38386(17) 0.0331(7) Uani 1 1 d . . .
C25 C 0.3941(3) 0.4567(2) 0.45069(19) 0.0459(9) Uani 1 1 d . . .
H25 H 0.4435 0.4424 0.4805 0.055 Uiso 1 1 calc R . .
C26 C 0.3104(3) 0.4615(2) 0.4726(2) 0.0497(10) Uani 1 1 d . . .
H26 H 0.3023 0.4520 0.5183 0.060 Uiso 1 1 calc R . .
C27 C 0.2389(3) 0.4800(2) 0.42865(19) 0.0437(9) Uani 1 1 d . . .
H27 H 0.1812 0.4825 0.4434 0.052 Uiso 1 1 calc R . .
C28 C 0.2528(2) 0.49459(19) 0.36290(18) 0.0332(7) Uani 1 1 d . . .
C29 C 0.4882(2) 0.47523(18) 0.35282(17) 0.0334(7) Uani 1 1 d . . .
N30 N 0.48460(17) 0.49875(15) 0.28942(14) 0.0300(6) Uani 1 1 d . . .
N31 N 0.56864(18) 0.49677(17) 0.27291(16) 0.0351(6) Uani 1 1 d . . .
H31 H 0.5851 0.5101 0.2336 0.041(11) Uiso 1 1 calc R . .
C32 C 0.6250(2) 0.4714(2) 0.3248(2) 0.0410(8) Uani 1 1 d . . .
C33 C 0.5746(2) 0.4570(2) 0.37689(19) 0.0418(8) Uani 1 1 d . . .
H33 H 0.5943 0.4384 0.4201 0.050 Uiso 1 1 calc R . .
C34 C 0.7221(3) 0.4632(3) 0.3194(3) 0.0614(12) Uani 1 1 d . . .
H34A H 0.7399 0.4118 0.3295 0.092 Uiso 1 1 calc R . .
H34B H 0.7546 0.4968 0.3514 0.092 Uiso 1 1 calc R . .
H34C H 0.7355 0.4757 0.2737 0.092 Uiso 1 1 calc R . .
C35 C 0.1842(2) 0.51550(19) 0.30969(18) 0.0352(7) Uani 1 1 d . . .
N36 N 0.20983(18) 0.52749(16) 0.24824(15) 0.0335(6) Uani 1 1 d . . .
N37 N 0.13384(19) 0.54487(18) 0.20991(17) 0.0403(7) Uani 1 1 d . B .
H37 H 0.1315 0.5558 0.1669 0.048 Uiso 1 1 calc R . .
C38 C 0.0623(2) 0.5433(2) 0.2459(2) 0.0448(9) Uani 1 1 d . . .
C39 C 0.0928(2) 0.5241(2) 0.3103(2) 0.0444(9) Uani 1 1 d . B .
H39 H 0.0588 0.5180 0.3476 0.053 Uiso 1 1 calc R . .
C40 C -0.0319(3) 0.5567(3) 0.2166(3) 0.0570(11) Uani 1 1 d . B 1
C41 C -0.0353(3) 0.6037(3) 0.1532(3) 0.0685(14) Uani 1 1 d . B 1
H41A H -0.0093 0.6526 0.1640 0.103 Uiso 1 1 calc R B 1
H41B H -0.0970 0.6098 0.1350 0.103 Uiso 1 1 calc R B 1
H41C H -0.0018 0.5789 0.1199 0.103 Uiso 1 1 calc R B 1
C42 C -0.0748(3) 0.4807(3) 0.2001(4) 0.0816(19) Uani 1 1 d . B 1
H42A H -0.0416 0.4547 0.1673 0.122 Uiso 1 1 calc R B 1
H42B H -0.1361 0.4880 0.1812 0.122 Uiso 1 1 calc R B 1
H42C H -0.0742 0.4509 0.2412 0.122 Uiso 1 1 calc R B 1
C43 C -0.0831(3) 0.5972(4) 0.2687(3) 0.0780(16) Uani 1 1 d . B 1
H43A H -0.0819 0.5672 0.3097 0.117 Uiso 1 1 calc R B 1
H43B H -0.1446 0.6046 0.2504 0.117 Uiso 1 1 calc R B 1
H43C H -0.0555 0.6455 0.2792 0.117 Uiso 1 1 calc R B 1
B44A B 0.3320(9) 0.6761(5) 0.4765(5) 0.079(7) Uani 0.66 1 d PD C 1
F45A F 0.3325(6) 0.6377(2) 0.4171(2) 0.103(3) Uani 0.66 1 d PD C 1
F46A F 0.3083(4) 0.7510(2) 0.4590(3) 0.0702(14) Uani 0.66 1 d PD C 1
F47A F 0.4136(3) 0.6727(2) 0.5133(2) 0.0714(12) Uani 0.66 1 d PD C 1
F48A F 0.2722(3) 0.6470(3) 0.5156(3) 0.0833(14) Uani 0.66 1 d PD C 1
B44B B 0.3229(12) 0.6784(11) 0.4677(9) 0.073(10) Uiso 0.34 1 d PD D 2
F45B F 0.3711(10) 0.6281(8) 0.4338(7) 0.106(6) Uiso 0.34 1 d PD D 2
F46B F 0.3470(9) 0.7479(7) 0.4452(7) 0.093(5) Uiso 0.34 1 d PD D 2
F47B F 0.3421(10) 0.6738(7) 0.5356(6) 0.114(4) Uiso 0.34 1 d PD D 2
F48B F 0.2351(9) 0.6580(9) 0.4566(9) 0.157(6) Uiso 0.34 1 d PD D 2
B49A B 0.6750(5) 0.5521(6) 0.1299(3) 0.043(2) Uani 0.66 1 d PD E 1
F50A F 0.5871(3) 0.5331(4) 0.1387(3) 0.072(2) Uani 0.66 1 d PD E 1
F51A F 0.7223(3) 0.4865(3) 0.1177(2) 0.0640(11) Uani 0.66 1 d PD E 1
F52A F 0.6793(3) 0.5983(2) 0.07696(18) 0.0616(11) Uani 0.66 1 d PD E 1
F53A F 0.7138(3) 0.5824(3) 0.1893(2) 0.0630(13) Uani 0.66 1 d PD E 1
B49B B 0.6641(12) 0.5675(11) 0.1303(9) 0.088(12) Uiso 0.34 1 d PD F 2
F50B F 0.6012(7) 0.5139(5) 0.1381(6) 0.042(3) Uiso 0.34 1 d PD F 2
F51B F 0.7363(8) 0.5378(8) 0.1030(7) 0.113(4) Uiso 0.34 1 d PD F 2
F52B F 0.6291(7) 0.6191(5) 0.0843(5) 0.074(3) Uiso 0.34 1 d PD F 2
F53B F 0.6877(7) 0.6016(6) 0.1913(6) 0.069(4) Uiso 0.34 1 d PD F 2
C54 C 0.3880(4) 0.2723(4) 0.3621(3) 0.0787(17) Uani 1 1 d . . .
H54A H 0.4004 0.2331 0.3302 0.118 Uiso 1 1 calc R . .
H54B H 0.4151 0.2593 0.4069 0.118 Uiso 1 1 calc R . .
H54C H 0.4125 0.3195 0.3477 0.118 Uiso 1 1 calc R . .
C55 C 0.2902(4) 0.2798(3) 0.3642(3) 0.0684(14) Uani 1 1 d . . .
H55A H 0.2645 0.2310 0.3746 0.082 Uiso 1 1 calc R . .
H55B H 0.2775 0.3152 0.4000 0.082 Uiso 1 1 calc R . .
O56 O 0.25151(18) 0.30546(15) 0.30202(14) 0.0479(6) Uani 1 1 d . . .
C57 C 0.1566(3) 0.3101(3) 0.2999(3) 0.0602(12) Uani 1 1 d . . .
H57A H 0.1397 0.3456 0.3343 0.072 Uiso 1 1 calc R . .
H57B H 0.1319 0.2607 0.3098 0.072 Uiso 1 1 calc R . .
C58 C 0.1202(3) 0.3353(3) 0.2319(3) 0.0688(13) Uani 1 1 d . . .
H58A H 0.1452 0.3839 0.2222 0.103 Uiso 1 1 calc R . .
H58B H 0.0556 0.3393 0.2307 0.103 Uiso 1 1 calc R . .
H58C H 0.1357 0.2992 0.1982 0.103 Uiso 1 1 calc R . .
C59A C 0.1303(9) 0.4371(6) 0.0542(7) 0.072(3) Uiso 0.50 1 d PD G 1
H59A H 0.1242 0.4001 0.0181 0.107 Uiso 0.50 1 calc PR G 1
H59B H 0.0760 0.4382 0.0774 0.107 Uiso 0.50 1 calc PR G 1
H59C H 0.1806 0.4240 0.0862 0.107 Uiso 0.50 1 calc PR G 1
C60A C 0.1456(7) 0.5122(5) 0.0249(5) 0.057(2) Uiso 0.50 1 d PD G 1
H60A H 0.1996 0.5104 0.0006 0.068 Uiso 0.50 1 calc PR G 1
H60B H 0.0951 0.5246 -0.0081 0.068 Uiso 0.50 1 calc PR G 1
O61A O 0.1552(4) 0.5695(4) 0.0742(3) 0.0514(17) Uiso 0.50 1 d PD G 1
C62A C 0.1695(6) 0.6393(5) 0.0453(5) 0.051(2) Uiso 0.50 1 d PD G 1
H62A H 0.1195 0.6516 0.0119 0.062 Uiso 0.50 1 calc PR G 1
H62B H 0.2244 0.6381 0.0221 0.062 Uiso 0.50 1 calc PR G 1
C63A C 0.1776(8) 0.7001(6) 0.1022(7) 0.077(3) Uiso 0.50 1 d PD G 1
H63A H 0.1885 0.7487 0.0824 0.116 Uiso 0.50 1 calc PR G 1
H63B H 0.2269 0.6875 0.1353 0.116 Uiso 0.50 1 calc PR G 1
H63C H 0.1225 0.7019 0.1243 0.116 Uiso 0.50 1 calc PR G 1
C59B C 0.1247(9) 0.4139(7) 0.0661(7) 0.073(3) Uiso 0.50 1 d PD H 2
H59D H 0.1198 0.3690 0.0382 0.109 Uiso 0.50 1 calc PR H 2
H59E H 0.0689 0.4222 0.0861 0.109 Uiso 0.50 1 calc PR H 2
H59F H 0.1728 0.4077 0.1018 0.109 Uiso 0.50 1 calc PR H 2
C60B C 0.1443(7) 0.4799(5) 0.0231(5) 0.055(2) Uiso 0.50 1 d PD H 2
H60C H 0.2006 0.4723 0.0027 0.065 Uiso 0.50 1 calc PR H 2
H60D H 0.0963 0.4867 -0.0133 0.065 Uiso 0.50 1 calc PR H 2
O61B O 0.1503(4) 0.5430(4) 0.0654(3) 0.0432(14) Uiso 0.50 1 d PD H 2
C62B C 0.1685(7) 0.6086(6) 0.0297(5) 0.064(3) Uiso 0.50 1 d PD H 2
H62C H 0.1227 0.6145 -0.0084 0.077 Uiso 0.50 1 calc PR H 2
H62D H 0.2263 0.6028 0.0108 0.077 Uiso 0.50 1 calc PR H 2
C63B C 0.1710(8) 0.6769(7) 0.0709(7) 0.073(3) Uiso 0.50 1 d PD H 2
H63D H 0.1856 0.7195 0.0434 0.109 Uiso 0.50 1 calc PR H 2
H63E H 0.2160 0.6716 0.1089 0.109 Uiso 0.50 1 calc PR H 2
H63F H 0.1130 0.6848 0.0877 0.109 Uiso 0.50 1 calc PR H 2
C68A C 0.0791(12) 0.7358(10) 0.3836(7) 0.084(5) Uiso 0.40 1 d PD I 1
H68A H 0.1119 0.7189 0.4252 0.127 Uiso 0.40 1 calc PR I 1
H68B H 0.0315 0.7006 0.3704 0.127 Uiso 0.40 1 calc PR I 1
H68C H 0.0538 0.7850 0.3906 0.127 Uiso 0.40 1 calc PR I 1
O66A O 0.0936(9) 0.7647(7) 0.2712(5) 0.080(3) Uiso 0.40 1 d PD I 1
C67A C 0.1414(8) 0.7405(8) 0.3284(6) 0.066(3) Uiso 0.40 1 d PD I 1
H67A H 0.1903 0.7756 0.3414 0.079 Uiso 0.40 1 calc PR I 1
H67B H 0.1673 0.6910 0.3207 0.079 Uiso 0.40 1 calc PR I 1
C65A C 0.1473(10) 0.7772(10) 0.2194(6) 0.088(4) Uiso 0.40 1 d PD I 1
H65A H 0.1729 0.7293 0.2062 0.106 Uiso 0.40 1 calc PR I 1
H65B H 0.1967 0.8103 0.2357 0.106 Uiso 0.40 1 calc PR I 1
C64A C 0.0974(12) 0.8117(11) 0.1591(7) 0.106(6) Uiso 0.40 1 d PD I 1
H64A H 0.1377 0.8200 0.1242 0.159 Uiso 0.40 1 calc PR I 1
H64B H 0.0723 0.8593 0.1719 0.159 Uiso 0.40 1 calc PR I 1
H64C H 0.0495 0.7783 0.1420 0.159 Uiso 0.40 1 calc PR I 1
O64B O 0.116(2) 0.7434(18) 0.4018(11) 0.165(13) Uiso 0.25 1 d PD J 2
H64D H 0.1569 0.7301 0.4302 0.198 Uiso 0.25 1 calc PR J 2
C65B C 0.1479(13) 0.7957(9) 0.3584(6) 0.069(5) Uiso 0.25 1 d PD J 2
H65C H 0.2083 0.8111 0.3758 0.083 Uiso 0.25 1 calc PR J 2
H65D H 0.1095 0.8403 0.3566 0.083 Uiso 0.25 1 calc PR J 2
C66B C 0.1500(8) 0.7655(7) 0.2920(6) 0.038(3) Uiso 0.25 1 d PD J 2
F67B F 0.1924(6) 0.7016(5) 0.2891(5) 0.055(2) Uiso 0.25 1 d PD J 2
F68B F 0.0667(8) 0.7567(9) 0.2596(8) 0.092(6) Uiso 0.25 1 d PD J 2
F69B F 0.1892(7) 0.8176(5) 0.2534(5) 0.060(3) Uiso 0.25 1 d PD J 2
C70 C -0.009(2) 0.3634(12) 0.4473(16) 0.089(9) Uiso 0.20 1 d PD . .
H70A H -0.0475 0.3212 0.4550 0.133 Uiso 0.20 1 calc PR . .
H70B H 0.0514 0.3525 0.4668 0.133 Uiso 0.20 1 calc PR . .
H70C H -0.0082 0.3717 0.3989 0.133 Uiso 0.20 1 calc PR . .
C71 C -0.043(2) 0.4330(13) 0.4802(19) 0.102(11) Uiso 0.20 1 d PD . .
H71A H -0.1034 0.4452 0.4599 0.122 Uiso 0.20 1 calc PR . .
H71B H -0.0462 0.4244 0.5289 0.122 Uiso 0.20 1 calc PR . .
O72 O 0.0143(16) 0.4914(10) 0.4703(13) 0.106(7) Uiso 0.20 1 d PD . .
C73 C -0.013(2) 0.5613(12) 0.4972(19) 0.103(11) Uiso 0.20 1 d PD . .
H73A H -0.0141 0.5584 0.5465 0.124 Uiso 0.20 1 calc PR . .
H73B H -0.0718 0.5761 0.4767 0.124 Uiso 0.20 1 calc PR . .
C74 C 0.0571(19) 0.6149(12) 0.4786(16) 0.083(8) Uiso 0.20 1 d PD . .
H74A H 0.0433 0.6649 0.4944 0.124 Uiso 0.20 1 calc PR . .
H74B H 0.0586 0.6156 0.4298 0.124 Uiso 0.20 1 calc PR . .
H74C H 0.1149 0.5993 0.4997 0.124 Uiso 0.20 1 calc PR . .

loop_
_atom_site_aniso_label
_atom_site_aniso_U_11
_atom_site_aniso_U_22
_atom_site_aniso_U_33
_atom_site_aniso_U_23
_atom_site_aniso_U_13
_atom_site_aniso_U_12
Fe1 0.0275(2) 0.0290(2) 0.0210(2) 0.00186(17) 0.00381(16) -0.00112(16)
N2 0.0239(12) 0.0404(15) 0.0276(14) 0.0049(11) 0.0034(10) 0.0011(10)
C3 0.0287(15) 0.0414(18) 0.0325(17) 0.0088(14) 0.0006(13) 0.0017(13)
C4 0.0397(19) 0.051(2) 0.040(2) 0.0179(17) 0.0053(15) -0.0038(16)
C5 0.0402(19) 0.074(3) 0.0316(19) 0.0168(19) 0.0072(15) 0.0010(18)
C6 0.0320(17) 0.064(2) 0.0297(18) 0.0016(16) 0.0041(13) 0.0012(15)
C7 0.0253(15) 0.050(2) 0.0259(16) 0.0019(14) 0.0015(12) 0.0010(13)
C8 0.0366(18) 0.0364(18) 0.040(2) 0.0096(15) 0.0010(14) 0.0004(14)
N9 0.0492(17) 0.0322(15) 0.0317(15) 0.0012(12) 0.0031(12) 0.0022(12)
N10 0.069(2) 0.0317(16) 0.0389(18) -0.0006(13) 0.0021(15) 0.0016(14)
C11 0.066(3) 0.0298(18) 0.056(3) 0.0040(17) -0.003(2) -0.0013(17)
C12 0.053(2) 0.0311(18) 0.057(2) 0.0121(17) 0.0037(18) -0.0057(15)
C13 0.118(5) 0.033(2) 0.061(3) -0.006(2) -0.004(3) -0.005(2)
C14 0.0318(16) 0.0446(19) 0.0274(17) -0.0052(14) 0.0019(13) 0.0033(13)
N15 0.0345(14) 0.0307(14) 0.0298(14) -0.0020(11) 0.0051(11) -0.0015(11)
N16 0.0506(17) 0.0272(14) 0.0349(16) -0.0051(11) 0.0085(13) 0.0002(12)
C17 0.059(2) 0.041(2) 0.036(2) -0.0079(16) 0.0030(17) 0.0058(17)
C18 0.054(2) 0.048(2) 0.0285(18) -0.0099(16) 0.0040(15) 0.0030(17)
C19 0.089(3) 0.040(2) 0.054(3) -0.0184(19) 0.010(2) 0.003(2)
C20 0.187(8) 0.035(3) 0.082(4) -0.006(3) 0.025(4) 0.012(3)
C21 0.076(4) 0.064(4) 0.166(7) -0.051(4) -0.002(4) -0.006(3)
C22 0.083(4) 0.060(3) 0.092(4) -0.028(3) 0.006(3) 0.017(3)
N23 0.0347(14) 0.0262(13) 0.0255(14) 0.0038(10) 0.0046(11) -0.0029(10)
C24 0.0377(17) 0.0346(17) 0.0265(16) 0.0037(13) 0.0006(13) -0.0062(13)
C25 0.048(2) 0.060(2) 0.0286(18) 0.0133(17) -0.0009(15) -0.0124(18)
C26 0.059(2) 0.061(3) 0.0294(19) 0.0073(17) 0.0096(17) -0.015(2)
C27 0.047(2) 0.051(2) 0.034(2) 0.0017(16) 0.0131(16) -0.0093(16)
C28 0.0353(17) 0.0316(16) 0.0338(18) 0.0006(13) 0.0089(14) -0.0039(13)
C29 0.0367(17) 0.0318(16) 0.0307(17) 0.0064(13) -0.0016(13) -0.0051(13)
N30 0.0308(13) 0.0316(13) 0.0277(14) 0.0036(11) 0.0038(11) -0.0012(10)
N31 0.0298(14) 0.0401(15) 0.0357(16) 0.0026(12) 0.0052(12) 0.0002(11)
C32 0.0332(17) 0.043(2) 0.045(2) -0.0015(16) -0.0031(15) 0.0063(14)
C33 0.0388(19) 0.047(2) 0.037(2) 0.0094(16) -0.0078(15) -0.0020(15)
C34 0.038(2) 0.078(3) 0.068(3) 0.001(2) -0.001(2) 0.008(2)
C35 0.0361(17) 0.0351(17) 0.0355(19) 0.0039(14) 0.0096(14) -0.0010(13)
N36 0.0298(13) 0.0368(15) 0.0339(15) 0.0045(12) 0.0024(11) -0.0007(11)
N37 0.0315(14) 0.0461(17) 0.0432(18) 0.0107(14) 0.0033(12) 0.0029(12)
C38 0.0321(18) 0.048(2) 0.055(2) 0.0088(18) 0.0071(16) 0.0023(15)
C39 0.0353(18) 0.048(2) 0.052(2) 0.0063(17) 0.0154(16) -0.0011(15)
C40 0.0317(19) 0.063(3) 0.077(3) 0.016(2) 0.0061(19) 0.0059(18)
C41 0.035(2) 0.090(4) 0.080(3) 0.030(3) 0.003(2) 0.016(2)
C42 0.040(2) 0.068(3) 0.133(6) 0.016(3) -0.015(3) -0.002(2)
C43 0.040(2) 0.099(4) 0.097(4) 0.012(3) 0.019(3) 0.016(2)
B44A 0.181(18) 0.031(4) 0.022(4) -0.003(3) -0.013(5) 0.021(5)
F45A 0.247(9) 0.029(2) 0.035(2) -0.0066(18) 0.033(4) -0.037(3)
F46A 0.088(4) 0.034(2) 0.083(3) 0.0006(19) -0.023(3) 0.006(2)
F47A 0.084(3) 0.045(2) 0.084(3) 0.017(2) 0.000(3) 0.013(2)
F48A 0.081(3) 0.089(3) 0.082(3) -0.011(3) 0.020(3) 0.015(3)
B49A 0.026(3) 0.091(6) 0.012(3) -0.007(3) 0.005(2) -0.009(3)
F50A 0.028(2) 0.138(6) 0.050(3) 0.023(3) 0.0050(18) 0.012(3)
F51A 0.046(2) 0.079(3) 0.066(3) -0.012(2) -0.0012(19) 0.0082(19)
F52A 0.091(3) 0.062(2) 0.0320(19) 0.0061(17) 0.0045(19) -0.023(2)
F53A 0.057(3) 0.100(4) 0.030(2) -0.019(2) -0.0099(18) 0.010(3)
C54 0.079(4) 0.091(4) 0.064(3) -0.017(3) -0.009(3) 0.040(3)
C55 0.086(4) 0.067(3) 0.053(3) 0.001(2) 0.010(2) 0.029(3)
O56 0.0512(16) 0.0455(15) 0.0475(16) 0.0014(12) 0.0074(12) -0.0004(12)
C57 0.047(2) 0.051(2) 0.085(4) 0.002(2) 0.017(2) -0.0068(18)
C58 0.051(3) 0.068(3) 0.085(4) -0.004(3) -0.007(2) 0.000(2)

loop_
_atom_type_symbol
_atom_type_description
_atom_type_scat_dispersion_real
_atom_type_scat_dispersion_imag
_atom_type_scat_source
C C 0.0033 0.0016 'International Tables Vol C Tables 4.2.6.8 and 6.1.1.4'
H H 0.0000 0.0000 'International Tables Vol C Tables 4.2.6.8 and 6.1.1.4'
N N 0.0061 0.0033 'International Tables Vol C Tables 4.2.6.8 and 6.1.1.4'
O O 0.0106 0.0060 'International Tables Vol C Tables 4.2.6.8 and 6.1.1.4'
Fe Fe 0.3463 0.8444 'International Tables Vol C Tables 4.2.6.8 and 6.1.1.4'
F F 0.0171 0.0103 'International Tables Vol C Tables 4.2.6.8 and 6.1.1.4'
B B 0.0013 0.0007 'International Tables Vol C Tables 4.2.6.8 and 6.1.1.4'

loop_
_geom_angle_atom_site_label_1
_geom_angle_atom_site_label_2
_geom_angle_atom_site_label_3
_geom_angle
N2 Fe1 N23 174.33(10)
N2 Fe1 N30 101.51(10)
N23 Fe1 N30 73.99(10)
N2 Fe1 N36 109.81(10)
N23 Fe1 N36 74.66(11)
N30 Fe1 N36 148.65(11)
N2 Fe1 N9 74.27(11)
N23 Fe1 N9 102.14(10)
N30 Fe1 N9 91.71(11)
N36 Fe1 N9 95.28(11)
N2 Fe1 N15 75.14(11)
N23 Fe1 N15 108.35(10)
N30 Fe1 N15 94.26(10)
N36 Fe1 N15 95.05(11)
N9 Fe1 N15 149.41(11)
C7 N2 C3 120.8(3)
C7 N2 Fe1 119.1(2)
C3 N2 Fe1 120.1(2)
N2 C3 C4 120.9(3)
N2 C3 C8 113.2(3)
C4 C3 C8 125.9(3)
C5 C4 C3 118.1(4)
C5 C4 H4 120.9
C3 C4 H4 120.9
C6 C5 C4 121.0(3)
C6 C5 H5 119.5
C4 C5 H5 119.5
C5 C6 C7 118.0(4)
C5 C6 H6 121.0
C7 C6 H6 121.0
N2 C7 C6 121.1(3)
N2 C7 C14 113.8(3)
C6 C7 C14 125.1(3)
N9 C8 C12 111.1(3)
N9 C8 C3 116.4(3)
C12 C8 C3 132.5(3)
C8 N9 N10 104.5(3)
C8 N9 Fe1 116.1(2)
N10 N9 Fe1 139.3(2)
N9 N10 C11 112.3(3)
N9 N10 H10 123.8
C11 N10 H10 123.8
N10 C11 C12 106.7(3)
N10 C11 C13 121.3(4)
C12 C11 C13 132.0(4)
C11 C12 C8 105.4(3)
C11 C12 H12 127.3
C8 C12 H12 127.3
C11 C13 H13A 109.5
C11 C13 H13B 109.5
H13A C13 H13B 109.5
C11 C13 H13C 109.5
H13A C13 H13C 109.5
H13B C13 H13C 109.5
N15 C14 C18 110.1(3)
N15 C14 C7 117.6(3)
C18 C14 C7 132.3(3)
C14 N15 N16 105.5(3)
C14 N15 Fe1 114.3(2)
N16 N15 Fe1 140.1(2)
N15 N16 C17 111.6(3)
N15 N16 H16 124.2
C17 N16 H16 124.2
N16 C17 C18 106.5(3)
N16 C17 C19 122.3(4)
C18 C17 C19 131.2(4)
C17 C18 C14 106.3(3)
C17 C18 H18 126.9
C14 C18 H18 126.9
C20 C19 C17 111.5(4)
C20 C19 C21 112.7(6)
C17 C19 C21 108.3(4)
C20 C19 C22 107.0(5)
C17 C19 C22 107.5(4)
C21 C19 C22 109.6(4)
C19 C20 H20A 109.5
C19 C20 H20B 109.5
H20A C20 H20B 109.5
C19 C20 H20C 109.5
H20A C20 H20C 109.5
H20B C20 H20C 109.5
C19 C21 H21A 109.5
C19 C21 H21B 109.5
H21A C21 H21B 109.5
C19 C21 H21C 109.5
H21A C21 H21C 109.5
H21B C21 H21C 109.5
C19 C22 H22A 109.5
C19 C22 H22B 109.5
H22A C22 H22B 109.5
C19 C22 H22C 109.5
H22A C22 H22C 109.5
H22B C22 H22C 109.5
C24 N23 C28 120.0(3)
C24 N23 Fe1 120.3(2)
C28 N23 Fe1 119.6(2)
N23 C24 C25 121.4(3)
N23 C24 C29 113.0(3)
C25 C24 C29 125.6(3)
C26 C25 C24 118.1(4)
C26 C25 H25 121.0
C24 C25 H25 121.0
C27 C26 C25 120.6(4)
C27 C26 H26 119.7
C25 C26 H26 119.7
C26 C27 C28 118.5(4)
C26 C27 H27 120.7
C28 C27 H27 120.7
N23 C28 C27 121.5(3)
N23 C28 C35 112.9(3)
C27 C28 C35 125.6(3)
N30 C29 C33 111.2(3)
N30 C29 C24 116.4(3)
C33 C29 C24 132.4(3)
C29 N30 N31 105.4(3)
C29 N30 Fe1 116.1(2)
N31 N30 Fe1 138.4(2)
N30 N31 C32 111.5(3)
N30 N31 H31 124.3
C32 N31 H31 124.3
N31 C32 C33 106.7(3)
N31 C32 C34 122.2(4)
C33 C32 C34 131.0(4)
C32 C33 C29 105.3(3)
C32 C33 H33 127.4
C29 C33 H33 127.4
C32 C34 H34A 109.5
C32 C34 H34B 109.5
H34A C34 H34B 109.5
C32 C34 H34C 109.5
H34A C34 H34C 109.5
H34B C34 H34C 109.5
N36 C35 C39 111.1(3)
N36 C35 C28 117.5(3)
C39 C35 C28 131.4(3)
C35 N36 N37 104.7(3)
C35 N36 Fe1 115.0(2)
N37 N36 Fe1 140.1(2)
C38 N37 N36 112.0(3)
C38 N37 H37 124.0
N36 N37 H37 124.0
N37 C38 C39 106.5(3)
N37 C38 C40 124.3(4)
C39 C38 C40 129.1(4)
C38 C39 C35 105.8(3)
C38 C39 H39 127.1
C35 C39 H39 127.1
C38 C40 C41 111.8(3)
C38 C40 C42 108.1(4)
C41 C40 C42 109.5(5)
C38 C40 C43 109.2(4)
C41 C40 C43 108.6(4)
C42 C40 C43 109.7(4)
F48A B44A F45A 111.0(8)
F48A B44A F47A 106.8(7)
F45A B44A F47A 111.4(9)
F48A B44A F46A 109.8(8)
F45A B44A F46A 106.4(7)
F47A B44A F46A 111.4(7)
F47B B44B F45B 111.9(15)
F47B B44B F48B 105.0(13)
F45B B44B F48B 107.0(14)
F47B B44B F46B 109.9(14)
F45B B44B F46B 105.3(13)
F48B B44B F46B 117.7(15)
F52A B49A F53A 112.5(7)
F52A B49A F50A 111.1(7)
F53A B49A F50A 109.0(5)
F52A B49A F51A 108.5(5)
F53A B49A F51A 107.0(7)
F50A B49A F51A 108.7(7)
F51B B49B F50B 110.9(14)
F51B B49B F52B 105.7(14)
F50B B49B F52B 108.5(14)
F51B B49B F53B 111.7(14)
F50B B49B F53B 109.8(14)
F52B B49B F53B 110.2(14)
C55 C54 H54A 109.5
C55 C54 H54B 109.5
H54A C54 H54B 109.5
C55 C54 H54C 109.5
H54A C54 H54C 109.5
H54B C54 H54C 109.5
O56 C55 C54 110.0(4)
O56 C55 H55A 109.7
C54 C55 H55A 109.7
O56 C55 H55B 109.7
C54 C55 H55B 109.7
H55A C55 H55B 108.2
C55 O56 C57 112.5(4)
O56 C57 C58 109.5(4)
O56 C57 H57A 109.8
C58 C57 H57A 109.8
O56 C57 H57B 109.8
C58 C57 H57B 109.8
H57A C57 H57B 108.2
C57 C58 H58A 109.5
C57 C58 H58B 109.5
H58A C58 H58B 109.5
C57 C58 H58C 109.5
H58A C58 H58C 109.5
H58B C58 H58C 109.5
C60A C59A H59A 109.5
C60A C59A H59B 109.5
H59A C59A H59B 109.5
C60A C59A H59C 109.5
H59A C59A H59C 109.5
H59B C59A H59C 109.5
O61A C60A C59A 113.0(9)
O61A C60A H60A 109.0
C59A C60A H60A 109.0
O61A C60A H60B 109.0
C59A C60A H60B 109.0
H60A C60A H60B 107.8
C62A O61A C60A 111.8(7)
O61A C62A C63A 109.2(7)
O61A C62A H62A 109.8
C63A C62A H62A 109.8
O61A C62A H62B 109.8
C63A C62A H62B 109.8
H62A C62A H62B 108.3
C62A C63A H63A 109.5
C62A C63A H63B 109.5
H63A C63A H63B 109.5
C62A C63A H63C 109.5
H63A C63A H63C 109.5
H63B C63A H63C 109.5
C60B C59B H59D 109.5
C60B C59B H59E 109.5
H59D C59B H59E 109.5
C60B C59B H59F 109.5
H59D C59B H59F 109.5
H59E C59B H59F 109.5
O61B C60B C59B 107.2(9)
O61B C60B H60C 110.3
C59B C60B H60C 110.3
O61B C60B H60D 110.3
C59B C60B H60D 110.3
H60C C60B H60D 108.5
C60B O61B C62B 111.8(7)
O61B C62B C63B 114.0(9)
O61B C62B H62C 108.8
C63B C62B H62C 108.8
O61B C62B H62D 108.8
C63B C62B H62D 108.8
H62C C62B H62D 107.7
C62B C63B H63D 109.5
C62B C63B H63E 109.5
H63D C63B H63E 109.5
C62B C63B H63F 109.5
H63D C63B H63F 109.5
H63E C63B H63F 109.5
C67A C68A H68A 109.5
C67A C68A H68B 109.5
H68A C68A H68B 109.5
C67A C68A H68C 109.5
H68A C68A H68C 109.5
H68B C68A H68C 109.5
C67A O66A C65A 111.8(11)
O66A C67A C68A 107.8(11)
O66A C67A H67A 110.1
C68A C67A H67A 110.1
O66A C67A H67B 110.1
C68A C67A H67B 110.1
H67A C67A H67B 108.5
O66A C65A C64A 112.2(12)
O66A C65A H65A 109.2
C64A C65A H65A 109.2
O66A C65A H65B 109.2
C64A C65A H65B 109.2
H65A C65A H65B 107.9
C65A C64A H64A 109.5
C65A C64A H64B 109.5
H64A C64A H64B 109.5
C65A C64A H64C 109.5
H64A C64A H64C 109.5
H64B C64A H64C 109.5
C65B O64B H64D 109.5
O64B C65B C66B 111.0(15)
O64B C65B H65C 109.4
C66B C65B H65C 109.4
O64B C65B H65D 109.4
C66B C65B H65D 109.4
H65C C65B H65D 108.0
F67B C66B F68B 108.0(11)
F67B C66B F69B 109.3(10)
F68B C66B F69B 103.8(11)
F67B C66B C65B 114.8(11)
F68B C66B C65B 112.4(12)
F69B C66B C65B 107.9(11)
C71 C70 H70A 109.5
C71 C70 H70B 109.5
H70A C70 H70B 109.5
C71 C70 H70C 109.5
H70A C70 H70C 109.5
H70B C70 H70C 109.5
O72 C71 C70 108.3(17)
O72 C71 H71A 110.0
C70 C71 H71A 110.0
O72 C71 H71B 110.0
C70 C71 H71B 110.0
H71A C71 H71B 108.4
C71 O72 C73 113.8(16)
O72 C73 C74 103.8(16)
O72 C73 H73A 111.0
C74 C73 H73A 111.0
O72 C73 H73B 111.0
C74 C73 H73B 111.0
H73A C73 H73B 109.0
C73 C74 H74A 109.5
C73 C74 H74B 109.5
H74A C74 H74B 109.5
C73 C74 H74C 109.5
H74A C74 H74C 109.5
H74B C74 H74C 109.5

loop_
_geom_bond_atom_site_label_1
_geom_bond_atom_site_label_2
_geom_bond_distance
Fe1 N2 2.116(3)
Fe1 N23 2.119(3)
Fe1 N30 2.184(3)
Fe1 N36 2.187(3)
Fe1 N9 2.187(3)
Fe1 N15 2.188(3)
N2 C7 1.339(5)
N2 C3 1.344(4)
C3 C4 1.388(5)
C3 C8 1.477(5)
C4 C5 1.384(6)
C4 H4 0.9500
C5 C6 1.375(6)
C5 H5 0.9500
C6 C7 1.395(5)
C6 H6 0.9500
C7 C14 1.461(5)
C8 N9 1.335(4)
C8 C12 1.400(5)
N9 N10 1.350(4)
N10 C11 1.351(5)
N10 H10 0.8800
C11 C12 1.364(6)
C11 C13 1.507(6)
C12 H12 0.9500
C13 H13A 0.9800
C13 H13B 0.9800
C13 H13C 0.9800
C14 N15 1.345(4)
C14 C18 1.399(5)
N15 N16 1.351(4)
N16 C17 1.362(5)
N16 H16 0.8800
C17 C18 1.365(6)
C17 C19 1.525(6)
C18 H18 0.9500
C19 C20 1.514(8)
C19 C21 1.526(8)
C19 C22 1.559(7)
C20 H20A 0.9800
C20 H20B 0.9800
C20 H20C 0.9800
C21 H21A 0.9800
C21 H21B 0.9800
C21 H21C 0.9800
C22 H22A 0.9800
C22 H22B 0.9800
C22 H22C 0.9800
N23 C24 1.336(4)
N23 C28 1.349(4)
C24 C25 1.390(5)
C24 C29 1.472(5)
C25 C26 1.382(6)
C25 H25 0.9500
C26 C27 1.374(6)
C26 H26 0.9500
C27 C28 1.376(5)
C27 H27 0.9500
C28 C35 1.469(5)
C29 N30 1.333(4)
C29 C33 1.395(5)
N30 N31 1.346(4)
N31 C32 1.363(5)
N31 H31 0.8800
C32 C33 1.370(6)
C32 C34 1.495(6)
C33 H33 0.9500
C34 H34A 0.9800
C34 H34B 0.9800
C34 H34C 0.9800
C35 N36 1.339(5)
C35 C39 1.397(5)
N36 N37 1.363(4)
N37 C38 1.356(5)
N37 H37 0.8800
C38 C39 1.374(6)
C38 C40 1.515(5)
C39 H39 0.9500
C40 C41 1.520(7)
C40 C42 1.536(7)
C40 C43 1.538(7)
C41 H41A 0.9800
C41 H41B 0.9800
C41 H41C 0.9800
C42 H42A 0.9800
C42 H42B 0.9800
C42 H42C 0.9800
C43 H43A 0.9800
C43 H43B 0.9800
C43 H43C 0.9800
B44A F48A 1.355(11)
B44A F45A 1.376(9)
B44A F47A 1.384(12)
B44A F46A 1.430(9)
B44B F47B 1.366(17)
B44B F45B 1.379(17)
B44B F48B 1.381(16)
B44B F46B 1.388(16)
B49A F52A 1.352(9)
B49A F53A 1.388(7)
B49A F50A 1.403(7)
B49A F51A 1.414(12)
B49B F51B 1.375(17)
B49B F50B 1.376(17)
B49B F52B 1.379(17)
B49B F53B 1.382(17)
C54 C55 1.494(8)
C54 H54A 0.9800
C54 H54B 0.9800
C54 H54C 0.9800
C55 O56 1.404(6)
C55 H55A 0.9900
C55 H55B 0.9900
O56 C57 1.439(5)
C57 C58 1.492(7)
C57 H57A 0.9900
C57 H57B 0.9900
C58 H58A 0.9800
C58 H58B 0.9800
C58 H58C 0.9800
C59A C60A 1.498(13)
C59A H59A 0.9800
C59A H59B 0.9800
C59A H59C 0.9800
C60A O61A 1.424(11)
C60A H60A 0.9900
C60A H60B 0.9900
O61A C62A 1.407(10)
C62A C63A 1.574(12)
C62A H62A 0.9900
C62A H62B 0.9900
C63A H63A 0.9800
C63A H63B 0.9800
C63A H63C 0.9800
C59B C60B 1.510(13)
C59B H59D 0.9800
C59B H59E 0.9800
C59B H59F 0.9800
C60B O61B 1.412(10)
C60B H60C 0.9900
C60B H60D 0.9900
O61B C62B 1.420(10)
C62B C63B 1.477(13)
C62B H62C 0.9900
C62B H62D 0.9900
C63B H63D 0.9800
C63B H63E 0.9800
C63B H63F 0.9800
C68A C67A 1.518(14)
C68A H68A 0.9800
C68A H68B 0.9800
C68A H68C 0.9800
O66A C67A 1.370(13)
O66A C65A 1.392(14)
C67A H67A 0.9900
C67A H67B 0.9900
C65A C64A 1.499(15)
C65A H65A 0.9900
C65A H65B 0.9900
C64A H64A 0.9800
C64A H64B 0.9800
C64A H64C 0.9800
O64B C65B 1.396(17)
O64B H64D 0.8400
C65B C66B 1.438(14)
C65B H65C 0.9900
C65B H65D 0.9900
C66B F67B 1.321(13)
C66B F68B 1.378(14)
C66B F69B 1.381(13)
C70 C71 1.529(18)
C70 H70A 0.9800
C70 H70B 0.9800
C70 H70C 0.9800
C71 O72 1.391(18)
C71 H71A 0.9900
C71 H71B 0.9900
O72 C73 1.440(18)
C73 C74 1.503(18)
C73 H73A 0.9900
C73 H73B 0.9900
C74 H74A 0.9800
C74 H74B 0.9800
C74 H74C 0.9800

loop_
_geom_hbond_atom_site_label_D
_geom_hbond_atom_site_label_H
_geom_hbond_atom_site_label_A
_geom_hbond_distance_DH
_geom_hbond_distance_HA
_geom_hbond_distance_DA
_geom_hbond_angle_DHA
N10 H10 F45A 0.88 1.90 2.740(6) 160.0
N10 H10 F45B 0.88 2.16 2.990(16) 155.9
N16 H16 O56 0.88 2.04 2.868(4) 157.0
N31 H31 F50A 0.88 1.95 2.801(7) 163.9
N31 H31 F50B 0.88 1.95 2.800(13) 163.0
N37 H37 O61A 0.88 1.94 2.797(7) 165.9
N37 H37 O61B 0.88 2.09 2.923(7) 158.2
O64B H64D F46A 0.84 2.35 3.04(3) 140.5
O64B H64D F48B 0.84 1.80 2.55(4) 146.3
